data_7706462
loop_
_publ_author_name
'Schmer, Alexander'
'Bauza, Antonio'
'Schnakenburg, Gregor'
'Frontera, Antonio'
'Streubel, Rainer'

_publ_section_title
;
 Molecular 1,1'-bifunctional mixed-valence P-P compounds, enabled through
 metal complexation.
;
_journal_issue 6
_journal_name_full 'Dalton transactions (Cambridge, England : 2003)'
_journal_page_first 2131
_journal_page_last 2137
_journal_paper_doi 10.1039/d0dt04070c
_journal_volume 50
_journal_year 2021
_chemical_formula_moiety 'C39 H47 N O10 P2 W2'
_chemical_formula_sum 'C39 H47 N O10 P2 W2'
_chemical_formula_weight 1119.41
_chemical_name_systematic AS-358
_space_group_crystal_system triclinic
_space_group_IT_number 2
_space_group_name_Hall '-P 1'
_space_group_name_H-M_alt 'P -1'
_atom_sites_solution_hydrogens mixed
_atom_sites_solution_primary heavy
_audit_creation_date 2020-12-23
_audit_creation_method
;
Olex2 1.2-alpha
(compiled 2018.07.26 svn.r3523 for OlexSys, GUI svn.r5532)
;
_audit_update_record
;
2020-12-23 deposited with the CCDC.	2021-01-19 downloaded from the CCDC.
;
_cell_angle_alpha 67.727(5)
_cell_angle_beta 66.395(5)
_cell_angle_gamma 70.170(5)
_cell_formula_units_Z 1
_cell_length_a 9.8761(18)
_cell_length_b 10.9209(19)
_cell_length_c 12.138(2)
_cell_measurement_reflns_used 5559
_cell_measurement_temperature 100
_cell_measurement_theta_max 24.84
_cell_measurement_theta_min 2.31
_cell_volume 1082.6(3)
_computing_cell_refinement 'SAINT V8.38A (?, 2016)'
_computing_data_reduction 'SAINT V8.38A (?, 2016)'
_computing_molecular_graphics 'Olex2 (Dolomanov et al., 2009)'
_computing_publication_material 'Olex2 (Dolomanov et al., 2009)'
_computing_structure_refinement 'XL (Sheldrick, 2008)'
_computing_structure_solution 'XS (Sheldrick, 2008)'
_diffrn_ambient_temperature 100
_diffrn_measured_fraction_theta_full 0.997
_diffrn_measured_fraction_theta_max 0.998
_diffrn_measurement_device_type 'Bruker X8-KappaApexII'
_diffrn_measurement_method '\f and \w scans'
_diffrn_radiation_type MoK\a
_diffrn_radiation_wavelength 0.71073
_diffrn_reflns_av_R_equivalents 0.1006
_diffrn_reflns_av_unetI/netI 0.0675
_diffrn_reflns_Laue_measured_fraction_full 0.997
_diffrn_reflns_Laue_measured_fraction_max 0.998
_diffrn_reflns_limit_h_max 13
_diffrn_reflns_limit_h_min -13
_diffrn_reflns_limit_k_max 14
_diffrn_reflns_limit_k_min -14
_diffrn_reflns_limit_l_max 16
_diffrn_reflns_limit_l_min -16
_diffrn_reflns_number 30838
_diffrn_reflns_point_group_measured_fraction_full 0.997
_diffrn_reflns_point_group_measured_fraction_max 0.998
_diffrn_reflns_theta_full 25.242
_diffrn_reflns_theta_max 27.999
_diffrn_reflns_theta_min 2.493
_diffrn_standards_number 0
_exptl_absorpt_coefficient_mu 5.435
_exptl_absorpt_correction_T_max 0.7461
_exptl_absorpt_correction_T_min 0.4878
_exptl_absorpt_correction_type empirical
_exptl_absorpt_process_details
'SADABS-2016/2 (Bruker,2016/2) was used for absorption correction. wR2(int) was 0.1344 before and 0.0820 after correction. The Ratio of minimum to maximum transmission is 0.6538. The \l/2 correction factor is Not present.'
_exptl_crystal_colour 'clear colourless'
_exptl_crystal_colour_lustre clear
_exptl_crystal_colour_primary colourless
_exptl_crystal_density_diffrn 1.717
_exptl_crystal_description plate
_exptl_crystal_F_000 546
_exptl_crystal_size_max 0.21
_exptl_crystal_size_mid 0.06
_exptl_crystal_size_min 0.02
_refine_diff_density_max 2.249
_refine_diff_density_min -1.969
_refine_diff_density_rms 0.196
_refine_ls_extinction_method none
_refine_ls_goodness_of_fit_ref 1.043
_refine_ls_hydrogen_treatment mixed
_refine_ls_matrix_type full
_refine_ls_number_parameters 263
_refine_ls_number_reflns 5213
_refine_ls_number_restraints 6
_refine_ls_restrained_S_all 1.049
_refine_ls_R_factor_all 0.0561
_refine_ls_R_factor_gt 0.0420
_refine_ls_shift/su_max 0.001
_refine_ls_shift/su_mean 0.000
_refine_ls_structure_factor_coef Fsqd
_refine_ls_weighting_details 'w=1/[\s^2^(Fo^2^)+(0.0278P)^2^+4.9975P] where P=(Fo^2^+2Fc^2^)/3'
_refine_ls_weighting_scheme calc
_refine_ls_wR_factor_gt 0.0884
_refine_ls_wR_factor_ref 0.0949
_reflns_Friedel_coverage 0.000
_reflns_number_gt 4401
_reflns_number_total 5213
_reflns_threshold_expression 'I > 2\s(I)'
_cod_data_source_file d0dt04070c2.cif
_cod_data_source_block 5820f
_cod_depositor_comments 'Adding full bibliography for 7706462--7706465.cif.'
_cod_original_cell_volume 1082.7(3)
_cod_database_code 7706462
_shelx_shelxl_version_number 2014/7
_shelx_space_group_comment
;
The symmetry employed for this shelxl refinement is uniquely defined
by the following loop, which should always be used as a source of
symmetry information in preference to the above space-group names.
They are only intended as comments.
;
_shelx_estimated_absorpt_t_max 0.899
_shelx_estimated_absorpt_t_min 0.395
_olex2_refinement_description
;
1. Fixed Uiso
 At 1.2 times of:
  All C(H) groups, All N(H) groups, All P(H) groups
 At 1.5 times of:
  All C(H,H,H) groups
2. Uiso/Uaniso restraints and constraints
Uanis(O5) \\sim Ueq: with sigma of 0.001 and sigma for terminal atoms of 0.002
3. Others
 Fixed Sof: H(0.5) N(0.5) HA(0.5) C15(0.5) H15A(0.5) H15B(0.5) H15C(0.5)
4.a Aromatic/amide H refined with riding coordinates:
 N(HA), C2(H2), C4(H4), C6(H6)
4.b Idealised Me refined as rotating group:
 C8(H8A,H8B,H8C), C9(H9A,H9B,H9C), C10(H10A,H10B,H10C), C12(H12A,H12B,H12C),
 C13(H13A,H13B,H13C), C14(H14A,H14B,H14C), C15(H15A,H15B,H15C)
;
_olex2_submission_special_instructions 'No special instructions were received'

loop_
_space_group_symop_operation_xyz
'x, y, z'
'-x, -y, -z'

loop_
_atom_site_label
_atom_site_type_symbol
_atom_site_fract_x
_atom_site_fract_y
_atom_site_fract_z
_atom_site_U_iso_or_equiv
_atom_site_adp_type
_atom_site_occupancy
_atom_site_site_symmetry_order
_atom_site_calc_flag
_atom_site_refinement_flags_posn
_atom_site_refinement_flags_adp
_atom_site_refinement_flags_occupancy
_atom_site_disorder_assembly
_atom_site_disorder_group
W W 0.59110(3) 0.75023(3) 0.72725(2) 0.01936(8) Uani 1 1 d . . . . .
P P 0.5183(2) 0.98225(18) 0.59100(15) 0.0278(4) Uani 1 1 d . . . . .
H H 0.629(18) 1.086(17) 0.524(15) 0.033 Uiso 0.5 1 d R . P A 2
O1 O 0.6841(7) 0.4760(5) 0.9225(5) 0.0464(14) Uani 1 1 d . . . . .
O2 O 0.9377(5) 0.7700(6) 0.5977(5) 0.0464(14) Uani 1 1 d . . . . .
O3 O 0.5515(6) 0.9075(5) 0.9155(5) 0.0396(13) Uani 1 1 d . . . . .
O4 O 0.2443(6) 0.7382(6) 0.8553(5) 0.0412(13) Uani 1 1 d . . . . .
O5 O 0.6475(8) 0.5746(7) 0.5497(7) 0.0715(19) Uani 1 1 d . U . . .
N N 0.6618(12) 1.0691(12) 0.5612(10) 0.021(2) Uani 0.5 1 d . . P B 1
HA H 0.7316 1.0225 0.5983 0.026 Uiso 0.5 1 calc R . P B 1
C1 C 0.3444(7) 1.0877(6) 0.6664(5) 0.0230(13) Uani 1 1 d . . . . .
C2 C 0.3508(7) 1.1832(6) 0.7131(6) 0.0252(14) Uani 1 1 d . . . . .
H2 H 0.4462 1.1969 0.7014 0.030 Uiso 1 1 calc R . . . .
C3 C 0.2179(7) 1.2587(6) 0.7769(5) 0.0230(13) Uani 1 1 d . . . . .
C4 C 0.0805(7) 1.2355(6) 0.7931(5) 0.0222(13) Uani 1 1 d . . . . .
H4 H -0.0103 1.2872 0.8363 0.027 Uiso 1 1 calc R . . . .
C5 C 0.0700(7) 1.1396(7) 0.7487(6) 0.0250(13) Uani 1 1 d . . . . .
C6 C 0.2053(7) 1.0668(6) 0.6838(5) 0.0252(14) Uani 1 1 d . . . . .
H6 H 0.2021 1.0017 0.6511 0.030 Uiso 1 1 calc R . . . .
C7 C 0.2188(7) 1.3675(7) 0.8269(6) 0.0266(14) Uani 1 1 d . . . . .
C8 C 0.3790(8) 1.3771(8) 0.8039(8) 0.0388(18) Uani 1 1 d . . . . .
H8A H 0.4335 1.2897 0.8456 0.058 Uiso 1 1 calc GR . . . .
H8B H 0.3739 1.4476 0.8377 0.058 Uiso 1 1 calc GR . . . .
H8C H 0.4324 1.4002 0.7136 0.058 Uiso 1 1 calc GR . . . .
C9 C 0.1362(9) 1.5053(7) 0.7603(7) 0.0385(17) Uani 1 1 d . . . . .
H9A H 0.1899 1.5268 0.6700 0.058 Uiso 1 1 calc GR . . . .
H9B H 0.1334 1.5758 0.7930 0.058 Uiso 1 1 calc GR . . . .
H9C H 0.0324 1.5012 0.7752 0.058 Uiso 1 1 calc GR . . . .
C10 C 0.1378(8) 1.3353(7) 0.9683(6) 0.0307(15) Uani 1 1 d . . . . .
H10A H 0.0324 1.3347 0.9852 0.046 Uiso 1 1 calc GR . . . .
H10B H 0.1403 1.4046 0.9999 0.046 Uiso 1 1 calc GR . . . .
H10C H 0.1890 1.2461 1.0103 0.046 Uiso 1 1 calc GR . . . .
C11 C -0.0841(8) 1.1171(8) 0.7733(7) 0.0336(16) Uani 1 1 d . . . . .
C12 C -0.1813(9) 1.2507(9) 0.7138(9) 0.049(2) Uani 1 1 d . . . . .
H12A H -0.1927 1.3213 0.7500 0.073 Uiso 1 1 calc GR . . . .
H12B H -0.2814 1.2368 0.7303 0.073 Uiso 1 1 calc GR . . . .
H12C H -0.1316 1.2788 0.6231 0.073 Uiso 1 1 calc GR . . . .
C13 C -0.1628(9) 1.0727(10) 0.9151(7) 0.049(2) Uani 1 1 d . . . . .
H13A H -0.1013 0.9878 0.9531 0.073 Uiso 1 1 calc GR . . . .
H13B H -0.2627 1.0588 0.9311 0.073 Uiso 1 1 calc GR . . . .
H13C H -0.1747 1.1432 0.9518 0.073 Uiso 1 1 calc GR . . . .
C14 C -0.0736(8) 1.0080(7) 0.7183(7) 0.0334(16) Uani 1 1 d . . . . .
H14A H -0.0259 1.0354 0.6273 0.050 Uiso 1 1 calc GR . . . .
H14B H -0.1756 0.9967 0.7371 0.050 Uiso 1 1 calc GR . . . .
H14C H -0.0127 0.9218 0.7553 0.050 Uiso 1 1 calc GR . . . .
C15 C 0.6762(13) 1.2076(12) 0.4827(10) 0.020(2) Uani 0.5 1 d . . P B 1
H15A H 0.7364 1.2060 0.3963 0.030 Uiso 0.5 1 calc GR . P B 1
H15B H 0.7266 1.2435 0.5150 0.030 Uiso 0.5 1 calc GR . P B 1
H15C H 0.5753 1.2656 0.4845 0.030 Uiso 0.5 1 calc GR . P B 1
C16 C 0.6502(8) 0.5754(7) 0.8509(6) 0.0327(16) Uani 1 1 d . . . . .
C17 C 0.8117(8) 0.7625(7) 0.6429(6) 0.0324(16) Uani 1 1 d . . . . .
C18 C 0.5655(7) 0.8520(7) 0.8475(6) 0.0272(14) Uani 1 1 d . . . . .
C19 C 0.3691(8) 0.7420(6) 0.8080(5) 0.0243(13) Uani 1 1 d . . . . .
C20 C 0.6236(10) 0.6420(7) 0.6120(6) 0.045(2) Uani 1 1 d . . . . .

loop_
_atom_site_aniso_label
_atom_site_aniso_U_11
_atom_site_aniso_U_22
_atom_site_aniso_U_33
_atom_site_aniso_U_23
_atom_site_aniso_U_13
_atom_site_aniso_U_12
W 0.02229(13) 0.01764(13) 0.01352(12) -0.00441(9) -0.00268(9) -0.00242(9)
P 0.0275(9) 0.0244(9) 0.0156(7) -0.0043(7) 0.0005(7) 0.0029(7)
O1 0.059(4) 0.028(3) 0.029(3) 0.004(2) -0.013(3) 0.004(3)
O2 0.017(3) 0.062(4) 0.039(3) -0.002(3) 0.000(2) -0.007(2)
O3 0.041(3) 0.050(3) 0.035(3) -0.026(3) -0.003(2) -0.014(3)
O4 0.038(3) 0.053(4) 0.030(3) -0.008(3) -0.005(2) -0.019(3)
O5 0.084(3) 0.066(3) 0.065(2) -0.0245(18) -0.0168(18) -0.0180(18)
N 0.018(5) 0.032(6) 0.016(5) -0.009(5) -0.007(4) -0.003(5)
C1 0.026(3) 0.020(3) 0.011(3) -0.004(2) 0.001(2) 0.002(3)
C2 0.021(3) 0.021(3) 0.025(3) -0.006(3) 0.000(3) -0.002(3)
C3 0.020(3) 0.026(3) 0.016(3) -0.004(2) 0.000(2) -0.005(3)
C4 0.018(3) 0.023(3) 0.019(3) -0.012(2) 0.002(2) 0.000(2)
C5 0.025(3) 0.026(3) 0.019(3) -0.010(3) -0.003(3) -0.002(3)
C6 0.033(4) 0.025(3) 0.017(3) -0.009(3) -0.007(3) -0.002(3)
C7 0.021(3) 0.025(3) 0.030(3) -0.011(3) 0.001(3) -0.008(3)
C8 0.030(4) 0.036(4) 0.051(5) -0.022(4) -0.002(3) -0.011(3)
C9 0.041(4) 0.025(4) 0.049(5) -0.015(3) -0.013(4) -0.004(3)
C10 0.028(4) 0.036(4) 0.031(4) -0.019(3) -0.005(3) -0.005(3)
C11 0.026(4) 0.047(4) 0.033(4) -0.026(3) -0.002(3) -0.006(3)
C12 0.032(4) 0.062(6) 0.071(6) -0.045(5) -0.021(4) 0.002(4)
C13 0.036(4) 0.087(7) 0.036(4) -0.035(4) 0.010(3) -0.035(4)
C14 0.031(4) 0.042(4) 0.033(4) -0.019(3) -0.004(3) -0.014(3)
C15 0.018(6) 0.024(6) 0.016(5) -0.009(5) 0.000(5) -0.005(5)
C16 0.032(4) 0.034(4) 0.025(3) -0.016(3) 0.002(3) -0.003(3)
C17 0.039(4) 0.026(4) 0.021(3) 0.005(3) -0.013(3) -0.004(3)
C18 0.028(3) 0.032(4) 0.020(3) -0.008(3) 0.001(3) -0.013(3)
C19 0.035(4) 0.022(3) 0.013(3) -0.002(2) -0.004(3) -0.012(3)
C20 0.081(6) 0.027(4) 0.020(3) -0.009(3) 0.003(4) -0.024(4)

loop_
_atom_type_symbol
_atom_type_description
_atom_type_scat_dispersion_real
_atom_type_scat_dispersion_imag
_atom_type_scat_source
C C 0.0033 0.0016 'International Tables Vol C Tables 4.2.6.8 and 6.1.1.4'
H H 0.0000 0.0000 'International Tables Vol C Tables 4.2.6.8 and 6.1.1.4'
N N 0.0061 0.0033 'International Tables Vol C Tables 4.2.6.8 and 6.1.1.4'
O O 0.0106 0.0060 'International Tables Vol C Tables 4.2.6.8 and 6.1.1.4'
P P 0.1023 0.0942 'International Tables Vol C Tables 4.2.6.8 and 6.1.1.4'
W W -0.8490 6.8722 'International Tables Vol C Tables 4.2.6.8 and 6.1.1.4'

loop_
_geom_angle_atom_site_label_1
_geom_angle_atom_site_label_2
_geom_angle_atom_site_label_3
_geom_angle
_geom_angle_site_symmetry_1
_geom_angle_site_symmetry_3
_geom_angle_publ_flag
C16 W P 172.8(2) . . ?
C16 W C17 90.2(3) . . ?
C16 W C18 89.0(3) . . ?
C16 W C19 91.2(3) . . ?
C16 W C20 88.5(3) . . ?
C17 W P 88.98(19) . . ?
C17 W C18 90.9(3) . . ?
C17 W C19 178.6(3) . . ?
C18 W P 83.8(2) . . ?
C19 W P 89.63(18) . . ?
C19 W C18 89.3(2) . . ?
C20 W P 98.7(2) . . ?
C20 W C17 87.9(3) . . ?
C20 W C18 177.2(3) . . ?
C20 W C19 91.9(3) . . ?
P P W 122.38(12) 2_676 . ?
N P W 105.3(4) . . ?
N P P 109.0(3) . 2_676 ?
N P C1 102.8(4) . . ?
C1 P W 115.0(2) . . ?
C1 P P 100.8(2) . 2_676 ?
C15 N P 128.1(8) . . ?
C2 C1 P 120.1(5) . . ?
C6 C1 P 119.7(5) . . ?
C6 C1 C2 120.1(6) . . ?
C1 C2 C3 120.2(6) . . ?
C2 C3 C7 122.2(6) . . ?
C4 C3 C2 118.4(6) . . ?
C4 C3 C7 119.3(5) . . ?
C3 C4 C5 122.9(6) . . ?
C4 C5 C6 117.3(6) . . ?
C4 C5 C11 119.8(6) . . ?
C6 C5 C11 122.9(6) . . ?
C1 C6 C5 121.1(6) . . ?
C3 C7 C9 108.5(6) . . ?
C3 C7 C10 109.9(5) . . ?
C8 C7 C3 112.4(5) . . ?
C8 C7 C9 108.5(6) . . ?
C8 C7 C10 107.9(6) . . ?
C10 C7 C9 109.7(6) . . ?
C5 C11 C12 109.2(6) . . ?
C5 C11 C13 109.4(6) . . ?
C5 C11 C14 112.6(5) . . ?
C13 C11 C12 109.4(6) . . ?
C14 C11 C12 108.1(6) . . ?
C14 C11 C13 108.1(6) . . ?
O1 C16 W 179.2(6) . . ?
O2 C17 W 178.1(6) . . ?
O3 C18 W 179.2(6) . . ?
O4 C19 W 178.6(6) . . ?
O5 C20 W 176.1(8) . . ?

loop_
_geom_bond_atom_site_label_1
_geom_bond_atom_site_label_2
_geom_bond_distance
_geom_bond_site_symmetry_2
_geom_bond_publ_flag
W P 2.4925(17) . ?
W C16 2.003(8) . ?
W C17 2.030(7) . ?
W C18 2.043(6) . ?
W C19 2.030(7) . ?
W C20 2.023(7) . ?
P P 2.248(3) 2_676 ?
P N 1.811(11) . ?
P C1 1.820(6) . ?
O1 C16 1.148(8) . ?
O2 C17 1.160(8) . ?
O3 C18 1.138(8) . ?
O4 C19 1.140(8) . ?
O5 C20 1.154(9) . ?
N C15 1.470(16) . ?
C1 C2 1.390(9) . ?
C1 C6 1.388(9) . ?
C2 C3 1.392(8) . ?
C3 C4 1.388(9) . ?
C3 C7 1.530(9) . ?
C4 C5 1.394(9) . ?
C5 C6 1.396(8) . ?
C5 C11 1.517(9) . ?
C7 C8 1.526(9) . ?
C7 C9 1.536(9) . ?
C7 C10 1.531(9) . ?
C11 C12 1.543(11) . ?
C11 C13 1.534(10) . ?
C11 C14 1.530(9) . ?
